data_2006047
loop_
_publ_author_name
'Kawai, Y.'
'Kunitomo, J.'
'Ohno, A.'

_publ_contact_author
;
    Dr. Yasushi Kawai
    Institute for Chemical Research
    Kyoto University
    Uji, Kyoto 611
    Japan
;
_publ_section_title
;
 A Novel Function of an Atropisomeric Flavin Model as a Host Compound
;
_journal_issue 4
_journal_name_full 'Acta Crystallographica Section C'
_journal_page_first 513
_journal_page_last 515
_journal_paper_doi 10.1107/S0108270197000255
_journal_volume 53
_journal_year 1997
_chemical_formula_analytical 'C69.77 H5.34 N8.45'
_chemical_formula_moiety 'C28 H23 N3 O4, C H4 O'
_chemical_formula_sum 'C29 H27 N3 O5'
_chemical_formula_weight 497.55
_chemical_name_systematic
;
2-[2,4-(3H,10H)-dioxo-10-(4-tert-butylphenyl)pyrimido[4,5-b]quinolin-3-yl]-
benzoic acid
;
_space_group_IT_number 14
_symmetry_cell_setting monoclinic
_symmetry_space_group_name_Hall '-P 2yn'
_symmetry_space_group_name_H-M 'P 1 21/n 1'
_audit_creation_method 'from TEXRAY.INF file'
_cell_angle_alpha 90
_cell_angle_beta 103.561(7)
_cell_angle_gamma 90
_cell_formula_units_Z 4
_cell_length_a 13.613(1)
_cell_length_b 21.448(3)
_cell_length_c 9.1157(8)
_cell_measurement_reflns_used 25
_cell_measurement_temperature 293
_cell_measurement_theta_max 40.0
_cell_measurement_theta_min 37.2
_cell_volume 2587.3(5)
_computing_cell_refinement 'MSC/AFC Diffractometer Control Software'
_computing_data_collection
;MSC/AFC Diffractometer Control Software (Molecular Structure Corporation,
 1992)
;
_computing_data_reduction 'PROCESS TEXSAN (Molecular Structure Corporation, 1993)'
_computing_publication_material 'FINISH TEXSAN'
_computing_structure_refinement 'LS TEXSAN'
_computing_structure_solution 'SAPI91 (Fan, 1991)'
_diffrn_ambient_temperature 293
_diffrn_measurement_device 'Rigaku AFC7R'
_diffrn_measurement_method '\w/2\q scans'
_diffrn_radiation_monochromator 'Ni filter'
_diffrn_radiation_source 'Rigaku rotating Cu anode'
_diffrn_radiation_type 'Cu K\a'
_diffrn_radiation_wavelength 1.5418
_diffrn_reflns_av_R_equivalents 0.012
_diffrn_reflns_av_sigmaI/netI 0.033
_diffrn_reflns_limit_h_max 15
_diffrn_reflns_limit_h_min 0
_diffrn_reflns_limit_k_max 24
_diffrn_reflns_limit_k_min 0
_diffrn_reflns_limit_l_max 9
_diffrn_reflns_limit_l_min -10
_diffrn_reflns_number 4169
_diffrn_reflns_reduction_process 'Lp corrections applied'
_diffrn_reflns_theta_max 60.0
_diffrn_reflns_theta_min 2.1
_diffrn_standards_decay_% -5.91
_diffrn_standards_interval_count 150
_diffrn_standards_number 3
_exptl_absorpt_coefficient_mu 0.722
_exptl_absorpt_correction_T_max 1.000
_exptl_absorpt_correction_T_min 0.920
_exptl_absorpt_correction_type '\y scans (North,Phillips & Mathews,1968)'
_exptl_crystal_colour yellow
_exptl_crystal_density_diffrn 1.277
_exptl_crystal_density_meas 1.28
_exptl_crystal_density_method
;
flotation in C~6~H~14~/CCl~4~
;
_exptl_crystal_description prismatic
_exptl_crystal_F_000 1048
_exptl_crystal_size_max 0.45
_exptl_crystal_size_mid 0.40
_exptl_crystal_size_min 0.35
_refine_diff_density_max 0.259
_refine_diff_density_min -0.189
_refine_ls_extinction_coef 19.872
_refine_ls_extinction_method
;
Zachariasen (1967) type 2 Gaussian isotropic
;
_refine_ls_goodness_of_fit_all 1.389
_refine_ls_goodness_of_fit_obs 1.786
_refine_ls_hydrogen_treatment refall
_refine_ls_matrix_type full
_refine_ls_number_constraints 0
_refine_ls_number_parameters 443
_refine_ls_number_reflns 3125
_refine_ls_number_restraints 0
_refine_ls_R_factor_all 0.0516
_refine_ls_R_factor_obs 0.0414
_refine_ls_shift/esd_max 0.0240
_refine_ls_shift/esd_mean 0.0000
_refine_ls_structure_factor_coef F
_refine_ls_weighting_scheme sigma
_refine_ls_wR_factor_all 0.0817
_refine_ls_wR_factor_obs 0.0682
_reflns_number_observed 3125
_reflns_number_total 3990
_reflns_observed_criterion >3.0sigma(I)
_cod_data_source_file de1045.cif
_cod_data_source_block CbdFl
_cod_original_cell_volume 2587.4(5)
_cod_original_sg_symbol_H-M 'P 21/n'
_cod_database_code 2006047

loop_
_symmetry_equiv_pos_as_xyz
'   +x,   +y,   +z'
1/2-x,1/2+y,1/2-z
'   -x,   -y,   -z'
1/2+x,1/2-y,1/2+z

loop_
_atom_site_aniso_label
_atom_site_aniso_U_11
_atom_site_aniso_U_12
_atom_site_aniso_U_13
_atom_site_aniso_U_22
_atom_site_aniso_U_23
_atom_site_aniso_U_33
O1 0.0933(8) -0.0031(6) 0.0539(6) 0.0553(7) -0.0096(6) 0.0818(8)
O2 0.0822(7) -0.0119(6) 0.0547(6) 0.0593(7) -0.0087(6) 0.0845(7)
O3 0.0695(8) -0.0238(8) 0.0210(6) 0.111(1) 0.0021(8) 0.0665(8)
O4 0.105(1) -0.0248(9) 0.0254(7) 0.102(1) 0.0082(8) 0.0598(8)
O5 0.0867(9) 0.0044(8) 0.0345(6) 0.091(1) -0.0078(7) 0.0635(7)
N1 0.0659(8) 0.0007(7) 0.0328(6) 0.0507(8) -0.0004(7) 0.0592(8)
N2 0.0627(8) -0.0017(6) 0.0289(6) 0.0481(8) -0.0023(6) 0.0580(8)
N3 0.0560(7) -0.0024(6) 0.0264(6) 0.0505(8) -0.0004(6) 0.0534(7)
C1 0.0613(9) 0.0014(8) 0.0270(7) 0.0533(10) 0.0000(8) 0.0555(9)
C2 0.0572(9) 0.0007(7) 0.0263(7) 0.0510(9) -0.0005(8) 0.0572(9)
C3 0.0532(9) 0.0014(7) 0.0229(7) 0.0492(9) 0.0013(7) 0.0539(9)
C4 0.0641(10) 0.0002(8) 0.0325(8) 0.0554(10) -0.0005(8) 0.0603(9)
C5 0.0547(9) 0.0001(8) 0.0231(7) 0.0529(10) -0.0004(8) 0.0567(9)
C6 0.074(1) -0.0011(9) 0.0362(8) 0.056(1) -0.0042(9) 0.068(1)
C7 0.079(1) -0.0041(9) 0.0346(9) 0.055(1) -0.0125(9) 0.078(1)
C8 0.076(1) -0.0116(9) 0.0295(9) 0.055(1) -0.0071(9) 0.077(1)
C9 0.065(1) -0.0089(8) 0.0297(8) 0.059(1) 0.0006(9) 0.065(1)
C10 0.0518(9) 0.0010(7) 0.0179(7) 0.0517(9) 0.0010(7) 0.0521(9)
C11 0.0531(9) 0.0018(7) 0.0204(7) 0.0493(9) 0.0026(7) 0.0496(8)
C12 0.0562(9) -0.0006(7) 0.0305(7) 0.0468(9) -0.0028(8) 0.0654(10)
C13 0.0560(9) 0.0020(8) 0.0292(7) 0.0519(10) -0.0014(8) 0.0654(10)
C14 0.075(1) 0.0040(9) 0.0390(9) 0.055(1) 0.0041(9) 0.079(1)
C15 0.075(1) -0.0098(9) 0.042(1) 0.053(1) -0.008(1) 0.101(1)
C16 0.066(1) -0.0097(10) 0.0265(10) 0.067(1) -0.018(1) 0.092(1)
C17 0.0574(10) -0.0011(9) 0.0183(8) 0.063(1) -0.0068(9) 0.068(1)
C18 0.066(1) 0.0027(9) 0.0266(8) 0.066(1) 0.0047(9) 0.0598(10)
C19 0.0523(8) -0.0017(7) 0.0235(7) 0.0478(9) 0.0023(7) 0.0520(8)
C20 0.0569(10) 0.0026(9) 0.0182(7) 0.068(1) 0.0064(8) 0.0497(9)
C21 0.0479(9) 0.0012(8) 0.0206(7) 0.072(1) 0.0041(9) 0.0601(10)
C22 0.0567(9) -0.0016(8) 0.0240(7) 0.058(1) 0.0014(8) 0.0563(9)
C23 0.060(1) 0.0052(10) 0.0187(8) 0.086(1) 0.0111(9) 0.0520(10)
C24 0.0480(9) 0.0047(8) 0.0193(7) 0.074(1) 0.0087(9) 0.0595(10)
C25 0.071(1) -0.005(1) 0.0359(8) 0.087(1) 0.0053(10) 0.063(1)
C26 0.131(2) -0.047(2) 0.076(1) 0.195(3) -0.042(2) 0.096(2)
C27 0.077(1) -0.002(1) 0.054(1) 0.126(2) 0.015(2) 0.111(2)
C28 0.113(2) 0.009(2) 0.064(1) 0.121(2) 0.051(2) 0.117(2)
C29 0.139(2) -0.013(2) 0.045(2) 0.089(2) -0.009(1) 0.089(2)

loop_
_atom_site_label
_atom_site_occupancy
_atom_site_fract_x
_atom_site_fract_y
_atom_site_fract_z
_atom_site_U_iso_or_equiv
_atom_site_thermal_displace_type
_atom_site_calc_flag
_atom_site_calc_attached_atom
O1 1.00 0.6756(1) 0.86064(6) 0.0220(1) 0.0713(4) Uani d .
O2 1.00 0.50278(10) 0.93076(6) 0.3564(1) 0.0695(4) Uani d .
O3 1.00 0.7332(1) 0.85806(8) 0.4366(2) 0.0814(5) Uani d .
O4 1.00 0.6562(1) 0.81049(8) 0.5941(2) 0.0879(5) Uani d .
O5 1.00 0.7758(1) 0.87415(7) -0.1961(2) 0.0776(4) Uani d .
N1 1.00 0.6930(1) 0.96333(7) 0.0790(2) 0.0556(4) Uani d .
N2 1.00 0.5861(1) 0.89587(6) 0.1837(2) 0.0538(4) Uani d .
N3 1.00 0.7134(1) 1.06632(6) 0.1542(2) 0.0510(4) Uani d .
C1 1.00 0.6542(1) 0.90571(8) 0.0911(2) 0.0545(5) Uani d .
C2 1.00 0.5599(1) 0.94143(8) 0.2749(2) 0.0530(5) Uani d .
C3 1.00 0.6057(1) 1.00238(8) 0.2646(2) 0.0504(4) Uani d .
C4 1.00 0.5871(1) 1.05081(9) 0.3489(2) 0.0570(5) Uani d .
C5 1.00 0.6325(1) 1.10953(8) 0.3415(2) 0.0531(5) Uani d .
C6 1.00 0.6164(2) 1.16027(9) 0.4305(2) 0.0628(5) Uani d .
C7 1.00 0.6627(2) 1.21599(9) 0.4206(2) 0.0677(6) Uani d .
C8 1.00 0.7247(2) 1.22309(9) 0.3205(2) 0.0673(6) Uani d .
C9 1.00 0.7420(1) 1.17469(9) 0.2318(2) 0.0606(5) Uani d .
C10 1.00 0.6964(1) 1.11672(8) 0.2409(2) 0.0509(4) Uani d .
C11 1.00 0.6709(1) 1.00860(8) 0.1635(2) 0.0493(4) Uani d .
C12 1.00 0.5505(1) 0.83288(8) 0.2005(2) 0.0535(5) Uani d .
C13 1.00 0.5833(1) 0.80141(8) 0.3366(2) 0.0553(5) Uani d .
C14 1.00 0.5385(2) 0.74437(9) 0.3538(2) 0.0663(5) Uani d .
C15 1.00 0.4664(2) 0.71893(9) 0.2397(3) 0.0728(6) Uani d .
C16 1.00 0.4362(2) 0.7503(1) 0.1038(3) 0.0735(6) Uani d .
C17 1.00 0.4787(1) 0.80758(9) 0.0845(2) 0.0624(5) Uani d .
C18 1.00 0.6650(1) 0.82667(9) 0.4591(2) 0.0621(5) Uani d .
C19 1.00 0.7759(1) 1.07515(8) 0.0465(2) 0.0488(4) Uani d .
C20 1.00 0.8785(1) 1.07006(9) 0.0901(2) 0.0573(5) Uani d .
C21 1.00 0.9369(1) 1.08189(9) -0.0127(2) 0.0587(5) Uani d .
C22 1.00 0.8934(1) 1.09977(9) -0.1599(2) 0.0553(5) Uani d .
C23 1.00 0.7894(1) 1.1035(1) -0.2000(2) 0.0650(6) Uani d .
C24 1.00 0.7299(1) 1.09153(10) -0.1000(2) 0.0594(5) Uani d .
C25 1.00 0.9560(2) 1.1156(1) -0.2745(2) 0.0703(6) Uani d .
C26 1.00 0.9245(3) 1.0735(2) -0.4101(3) 0.132(1) Uani d .
C27 1.00 1.0688(2) 1.1101(2) -0.2080(3) 0.0997(9) Uani d .
C28 1.00 0.9331(2) 1.1845(2) -0.3217(3) 0.1111(9) Uani d .
C29 1.00 0.7798(3) 0.9369(1) -0.2422(3) 0.1023(9) Uani d .
H1 1.00 0.542(1) 1.0463(8) 0.418(2) 0.060(5) Uiso calc C4
H2 1.00 0.571(1) 1.1556(8) 0.497(2) 0.062(5) Uiso calc C6
H3 1.00 0.652(1) 1.2497(9) 0.478(2) 0.064(5) Uiso calc C7
H4 1.00 0.759(1) 1.2653(10) 0.309(2) 0.073(6) Uiso calc C8
H5 1.00 0.790(1) 1.1821(8) 0.176(2) 0.063(5) Uiso calc C9
H6 1.00 0.562(1) 0.7222(9) 0.449(2) 0.072(6) Uiso calc C14
H7 1.00 0.429(2) 0.678(1) 0.248(2) 0.090(7) Uiso calc C15
H8 1.00 0.382(2) 0.735(1) 0.015(3) 0.102(8) Uiso calc C16
H9 1.00 0.465(2) 0.8341(10) -0.012(2) 0.078(6) Uiso calc C17
H10 1.00 0.709(2) 0.838(1) 0.688(3) 0.14(1) Uiso calc O4
H11 1.00 0.907(2) 1.0577(10) 0.189(2) 0.071(6) Uiso calc C20
H12 1.00 1.006(2) 1.0764(9) 0.015(2) 0.070(6) Uiso calc C21
H13 1.00 0.759(2) 1.114(1) -0.305(3) 0.094(7) Uiso calc C23
H14 1.00 0.663(1) 1.0988(8) -0.126(2) 0.056(5) Uiso calc C24
H15 1.00 0.850(3) 1.067(2) -0.449(3) 0.14(1) Uiso calc C26
H16 1.00 0.964(2) 1.084(2) -0.471(3) 0.14(1) Uiso calc C26
H17 1.00 0.930(2) 1.019(2) -0.375(3) 0.14(1) Uiso calc C26
H18 1.00 1.089(2) 1.060(2) -0.185(3) 0.13(1) Uiso calc C27
H19 1.00 1.092(3) 1.143(2) -0.117(4) 0.15(1) Uiso calc C27
H20 1.00 1.109(2) 1.120(1) -0.291(3) 0.112(8) Uiso calc C27
H21 1.00 0.859(3) 1.191(2) -0.371(4) 0.15(1) Uiso calc C28
H22 1.00 0.958(3) 1.221(2) -0.212(4) 0.18(1) Uiso calc C28
H23 1.00 0.962(3) 1.192(2) -0.407(4) 0.20(1) Uiso calc C28
H24 1.00 0.708(2) 0.948(1) -0.276(3) 0.112(9) Uiso calc C29
H25 1.00 0.817(2) 0.968(1) -0.158(3) 0.126(10) Uiso calc C29
H26 1.00 0.809(2) 0.941(1) -0.330(3) 0.114(9) Uiso calc C29
H27 1.00 0.745(2) 0.869(1) -0.112(2) 0.088(7) Uiso calc O5

loop_
_atom_type_symbol
_atom_type_scat_dispersion_real
_atom_type_scat_dispersion_imag
_atom_type_scat_source
C 0.018 0.009 'International Tables Vol. IV Table 2.2A'
H 0.000 0.000 'International Tables Vol. IV Table 2.2A'
N 0.031 0.018 'International Tables Vol. IV Table 2.2A'
O 0.049 0.032 'International Tables Vol. IV Table 2.2A'

loop_
_geom_angle_atom_site_label_1
_geom_angle_atom_site_label_2
_geom_angle_atom_site_label_3
_geom_angle
_geom_angle_publ_flag
C1 N1 C11 118.40(10) yes
C1 N2 C2 123.60(10) yes
C1 N2 C12 119.00(10) yes
C2 N2 C12 117.00(10) yes
C10 N3 C11 122.40(10) yes
C10 N3 C19 119.00(10) yes
C11 N3 C19 118.60(10) yes
O1 C1 N1 122.1(2) yes
O1 C1 N2 117.3(2) yes
N1 C1 N2 120.6(2) yes
O2 C2 N2 121.8(2) yes
O2 C2 C3 123.4(2) yes
N2 C2 C3 114.80(10) yes
C2 C3 C4 120.8(2) yes
C2 C3 C11 117.70(10) yes
C4 C3 C11 121.5(2) yes
C3 C4 C5 121.1(2) yes
C4 C5 C6 122.3(2) yes
C4 C5 C10 118.2(2) yes
C6 C5 C10 119.6(2) yes
C5 C6 C7 120.3(2) yes
C6 C7 C8 120.0(2) yes
C7 C8 C9 121.3(2) yes
C8 C9 C10 119.9(2) yes
N3 C10 C5 119.60(10) yes
N3 C10 C9 121.4(2) yes
C5 C10 C9 119.0(2) yes
N1 C11 N3 118.00(10) yes
N1 C11 C3 124.8(2) yes
N3 C11 C3 117.20(10) yes
N2 C12 C13 119.9(2) ?
N2 C12 C17 118.7(2) ?
C13 C12 C17 121.2(2) ?
C12 C13 C14 118.0(2) ?
C12 C13 C18 121.5(2) ?
C14 C13 C18 120.5(2) ?
C13 C14 C15 121.4(2) ?
C14 C15 C16 119.8(2) ?
C15 C16 C17 120.0(2) ?
C12 C17 C16 119.7(2) ?
O3 C18 O4 123.5(2) yes
O3 C18 C13 123.3(2) yes
O4 C18 C13 113.2(2) yes
N3 C19 C20 120.90(10) ?
N3 C19 C24 118.70(10) ?
C20 C19 C24 120.3(2) ?
C19 C20 C21 119.9(2) ?
C20 C21 C22 121.5(2) ?
C21 C22 C23 116.8(2) ?
C21 C22 C25 122.8(2) ?
C23 C22 C25 120.4(2) ?
C22 C23 C24 122.7(2) ?
C19 C24 C23 118.9(2) ?
C22 C25 C26 109.3(2) ?
C22 C25 C27 112.5(2) ?
C22 C25 C28 107.0(2) ?
C26 C25 C27 110.3(2) ?
C26 C25 C28 110.1(2) ?
C27 C25 C28 107.6(2) ?

loop_
_geom_bond_atom_site_label_1
_geom_bond_site_symmetry_1
_geom_bond_atom_site_label_2
_geom_bond_site_symmetry_2
_geom_bond_distance
_geom_bond_publ_flag
O1 . C1 . 1.226(2) yes
O2 . C2 . 1.217(2) yes
O3 . C18 . 1.203(2) yes
O4 . C18 . 1.311(2) yes
O4 . H10 . 1.14(3) ?
O5 . C29 . 1.416(3) yes
O5 . H27 . 0.96(2) ?
N1 . C1 . 1.359(2) yes
N1 . C11 . 1.317(2) yes
N2 . C1 . 1.408(2) yes
N2 . C2 . 1.383(2) yes
N2 . C12 . 1.456(2) yes
N3 . C10 . 1.390(2) yes
N3 . C11 . 1.378(2) yes
N3 . C19 . 1.454(2) yes
C2 . C3 . 1.461(2) yes
C3 . C4 . 1.351(3) yes
C3 . C11 . 1.428(2) yes
C4 . C5 . 1.411(3) yes
C4 . H1 . 0.99(2) ?
C5 . C6 . 1.405(3) yes
C5 . C10 . 1.413(2) yes
C6 . C7 . 1.364(3) yes
C6 . H2 . 0.96(2) ?
C7 . C8 . 1.390(3) yes
C7 . H3 . 0.92(2) ?
C8 . C9 . 1.370(3) yes
C8 . H4 . 1.03(2) ?
C9 . C10 . 1.400(3) ?
C9 . H5 . 0.94(2) ?
C12 . C13 . 1.391(3) ?
C12 . C17 . 1.372(3) ?
C13 . C14 . 1.392(3) ?
C13 . C18 . 1.481(3) ?
C14 . C15 . 1.366(3) ?
C14 . H6 . 0.98(2) ?
C15 . C16 . 1.384(3) ?
C15 . H7 . 1.03(2) ?
C16 . C17 . 1.387(3) ?
C16 . H8 . 1.01(2) ?
C17 . H9 . 1.03(2) ?
C19 . C20 . 1.364(2) ?
C19 . C24 . 1.381(2) ?
C20 . C21 . 1.387(3) ?
C20 . H11 . 0.93(2) ?
C21 . C22 . 1.388(3) ?
C21 . H12 . 0.92(2) ?
C22 . C23 . 1.379(3) ?
C22 . C25 . 1.532(3) ?
C23 . C24 . 1.379(3) ?
C23 . H13 . 0.97(2) ?
C24 . H14 . 0.90(2) ?
C25 . C26 . 1.510(4) ?
C25 . C27 . 1.518(3) ?
C25 . C28 . 1.551(4) ?
C26 . H15 . 1.00(3) ?
C26 . H16 . 0.89(3) ?
C26 . H17 . 1.22(3) ?
C27 . H18 . 1.11(3) ?
C27 . H19 . 1.08(3) ?
C27 . H20 . 1.05(3) ?
C28 . H21 . 1.02(3) ?
C28 . H22 . 1.25(4) ?
C28 . H23 . 0.96(4) ?
C29 . H24 . 0.98(3) ?
C29 . H25 . 1.05(3) ?
C29 . H26 . 0.98(3) ?

loop_
_cod_related_entry_id
_cod_related_entry_database
_cod_related_entry_code
1 ChemSpider 21137796
